data_7205832
loop_
_publ_author_name
'Yue, Jun-Ming'
'Niu, Yun-Yin'
'Zhang, Bing'
'Ng, Seik-Weng'
'Hou, Hong-Wei'

_publ_section_title
;
 Four novel metal coordination polymers directed by
 1,1&#x2032;-dibutyl-4,4&#x2032;-bipyridinium dibromide (BBP) and their
 framework dependent luminescent properties
;
_journal_issue 7
_journal_name_full CrystEngComm
_journal_page_first 2571
_journal_paper_doi 10.1039/c0ce00854k
_journal_volume 13
_journal_year 2011
_chemical_formula_sum 'C24 H26 Cu4 N8 S6'
_chemical_formula_weight 873.05
_chemical_name_systematic
;
?
;
_space_group_IT_number 15
_symmetry_cell_setting monoclinic
_symmetry_space_group_name_Hall '-C 2yc'
_symmetry_space_group_name_H-M 'C 1 2/c 1'
_atom_sites_solution_hydrogens geom
_atom_sites_solution_primary direct
_atom_sites_solution_secondary difmap
_audit_creation_method SHELXL-97
_cell_angle_alpha 90.00
_cell_angle_beta 96.4030(10)
_cell_angle_gamma 90.00
_cell_formula_units_Z 4
_cell_length_a 12.6080(7)
_cell_length_b 9.7404(5)
_cell_length_c 25.4217(14)
_cell_measurement_temperature 100(2)
_cell_volume 3102.5(3)
_computing_cell_refinement 'SAINT (Bruker, 2009)'
_computing_data_collection 'APEX2 (Bruker, 2009)'
_computing_data_reduction 'SAINT (Bruker, 2009)'
_computing_molecular_graphics 'X-SEED (Barbour, 2001)'
_computing_publication_material 'publCIF (Westrip, 2010)'
_computing_structure_refinement 'SHELXL-97 (Sheldrick, 1997)'
_computing_structure_solution 'SHELXS-97 (Sheldrick, 1990)'
_diffrn_ambient_temperature 100(2)
_diffrn_measured_fraction_theta_full 0.999
_diffrn_measured_fraction_theta_max 0.999
_diffrn_measurement_device_type 'Bruker SMART APEX diffractometer'
_diffrn_measurement_method '\w scans'
_diffrn_radiation_monochromator graphite
_diffrn_radiation_source 'fine-focus sealed tube'
_diffrn_radiation_type MoK\a
_diffrn_radiation_wavelength 0.71073
_diffrn_reflns_av_R_equivalents 0.0276
_diffrn_reflns_av_sigmaI/netI 0.0242
_diffrn_reflns_limit_h_max 16
_diffrn_reflns_limit_h_min -16
_diffrn_reflns_limit_k_max 12
_diffrn_reflns_limit_k_min -12
_diffrn_reflns_limit_l_max 33
_diffrn_reflns_limit_l_min -33
_diffrn_reflns_number 14174
_diffrn_reflns_theta_full 27.50
_diffrn_reflns_theta_max 27.50
_diffrn_reflns_theta_min 2.65
_exptl_absorpt_coefficient_mu 3.141
_exptl_absorpt_correction_T_max 0.7441
_exptl_absorpt_correction_T_min 0.3664
_exptl_absorpt_correction_type multi-scan
_exptl_absorpt_process_details '(SADABS; Sheldrick, 1996)'
_exptl_crystal_colour dark
_exptl_crystal_density_diffrn 1.869
_exptl_crystal_density_method 'not measured'
_exptl_crystal_description block
_exptl_crystal_F_000 1752
_exptl_crystal_size_max 0.40
_exptl_crystal_size_mid 0.30
_exptl_crystal_size_min 0.10
_refine_diff_density_max 0.518
_refine_diff_density_min -0.320
_refine_diff_density_rms 0.072
_refine_ls_extinction_method none
_refine_ls_goodness_of_fit_ref 1.051
_refine_ls_hydrogen_treatment constr
_refine_ls_matrix_type full
_refine_ls_number_parameters 190
_refine_ls_number_reflns 3579
_refine_ls_number_restraints 0
_refine_ls_restrained_S_all 1.051
_refine_ls_R_factor_all 0.0249
_refine_ls_R_factor_gt 0.0223
_refine_ls_shift/su_max 0.002
_refine_ls_shift/su_mean 0.000
_refine_ls_structure_factor_coef Fsqd
_refine_ls_weighting_details 'calc w=1/[\s^2^(Fo^2^)+(0.0275P)^2^+4.2668P] where P=(Fo^2^+2Fc^2^)/3'
_refine_ls_weighting_scheme calc
_refine_ls_wR_factor_gt 0.0563
_refine_ls_wR_factor_ref 0.0574
_reflns_number_gt 3320
_reflns_number_total 3579
_reflns_threshold_expression >2sigma(I)
_cod_data_source_file c0ce00854k.txt
_cod_data_source_block cu
_cod_depositor_comments
;
The following automatic conversions were performed:
'_symmetry_cell_setting' value 'Monoclinic' changed to 'monoclinic'
according to '/home/saulius/struct/CIF-dictionaries/cif_core.dic'
dictionary named 'cif_core.dic' version 2.4.1 from 2010-06-29.

Automatic conversion script
Id: cif_fix_enum 1555 2011-01-17 13:19:09Z saulius 
;
_cod_original_sg_symbol_H-M C2/c
_cod_database_code 7205832

loop_
_symmetry_equiv_pos_as_xyz
'x, y, z'
'-x, y, -z+1/2'
'x+1/2, y+1/2, z'
'-x+1/2, y+1/2, -z+1/2'
'-x, -y, -z'
'x, -y, z-1/2'
'-x+1/2, -y+1/2, -z'
'x+1/2, -y+1/2, z-1/2'

loop_
_atom_site_label
_atom_site_type_symbol
_atom_site_fract_x
_atom_site_fract_y
_atom_site_fract_z
_atom_site_U_iso_or_equiv
_atom_site_adp_type
_atom_site_occupancy
_atom_site_symmetry_multiplicity
_atom_site_calc_flag
_atom_site_refinement_flags
_atom_site_disorder_assembly
_atom_site_disorder_group
Cu1 Cu 0.651977(18) 0.93789(2) 0.826227(9) 0.01654(7) Uani 1 1 d . . .
Cu2 Cu 0.498270(17) 0.72265(2) 0.849111(8) 0.01381(7) Uani 1 1 d . . .
S1 S 0.52352(4) 0.97275(5) 0.647376(17) 0.01338(9) Uani 1 1 d . . .
S2 S 0.94797(4) 1.13651(5) 0.927944(17) 0.01459(10) Uani 1 1 d . . .
S3 S 0.67091(3) 0.68465(5) 0.823096(17) 0.01206(9) Uani 1 1 d . . .
N1 N 0.63090(12) 0.33233(15) 0.87893(6) 0.0118(3) Uani 1 1 d . . .
N2 N 0.63209(12) 0.98938(16) 0.75068(6) 0.0146(3) Uani 1 1 d . . .
N3 N 0.76681(13) 1.00395(17) 0.87665(6) 0.0160(3) Uani 1 1 d . . .
N4 N 0.60076(12) 0.66352(16) 0.71398(6) 0.0135(3) Uani 1 1 d . . .
C1 C 0.88261(19) 0.6269(2) 0.99502(9) 0.0315(5) Uani 1 1 d . . .
H1A H 0.9279 0.6281 1.0290 0.047 Uiso 1 1 calc R . .
H1B H 0.8347 0.7064 0.9929 0.047 Uiso 1 1 calc R . .
H1C H 0.9276 0.6306 0.9660 0.047 Uiso 1 1 calc R . .
C2 C 0.81663(18) 0.4952(2) 0.99065(8) 0.0245(4) Uani 1 1 d . . .
H2A H 0.8653 0.4151 0.9936 0.029 Uiso 1 1 calc R . .
H2B H 0.7724 0.4909 1.0204 0.029 Uiso 1 1 calc R . .
C3 C 0.74450(15) 0.4867(2) 0.93879(7) 0.0153(4) Uani 1 1 d . . .
H3A H 0.7875 0.5004 0.9089 0.018 Uiso 1 1 calc R . .
H3B H 0.6905 0.5609 0.9375 0.018 Uiso 1 1 calc R . .
C4 C 0.68842(15) 0.34839(19) 0.93294(7) 0.0150(4) Uani 1 1 d . . .
H4A H 0.7417 0.2739 0.9396 0.018 Uiso 1 1 calc R . .
H4B H 0.6370 0.3406 0.9595 0.018 Uiso 1 1 calc R . .
C5 C 0.52410(15) 0.33952(19) 0.87119(7) 0.0142(3) Uani 1 1 d . . .
H5A H 0.4848 0.3470 0.9008 0.017 Uiso 1 1 calc R . .
C6 C 0.47048(15) 0.33619(19) 0.82093(7) 0.0148(4) Uani 1 1 d . . .
H6 H 0.3948 0.3427 0.8160 0.018 Uiso 1 1 calc R . .
C7 C 0.52777(14) 0.32321(17) 0.77729(7) 0.0107(3) Uani 1 1 d . . .
C8 C 0.63831(14) 0.31162(19) 0.78669(7) 0.0138(3) Uani 1 1 d . . .
H8 H 0.6793 0.2997 0.7579 0.017 Uiso 1 1 calc R . .
C9 C 0.68841(15) 0.31740(19) 0.83764(7) 0.0143(4) Uani 1 1 d . . .
H9 H 0.7640 0.3108 0.8437 0.017 Uiso 1 1 calc R . .
C10 C 0.58842(14) 0.98485(18) 0.70812(7) 0.0137(3) Uani 1 1 d . . .
C11 C 0.84128(14) 1.05718(18) 0.89791(7) 0.0130(3) Uani 1 1 d . . .
C12 C 0.62994(13) 0.67013(18) 0.75860(7) 0.0119(3) Uani 1 1 d . . .

loop_
_atom_site_aniso_label
_atom_site_aniso_U_11
_atom_site_aniso_U_22
_atom_site_aniso_U_33
_atom_site_aniso_U_23
_atom_site_aniso_U_13
_atom_site_aniso_U_12
Cu1 0.01476(12) 0.01993(13) 0.01442(12) -0.00270(8) -0.00057(9) -0.00306(9)
Cu2 0.01310(12) 0.01718(12) 0.01109(11) -0.00036(8) 0.00100(8) -0.00173(8)
S1 0.0144(2) 0.0134(2) 0.0127(2) 0.00157(15) 0.00286(16) -0.00021(17)
S2 0.0143(2) 0.0188(2) 0.0105(2) -0.00129(16) 0.00031(16) -0.00472(17)
S3 0.0114(2) 0.0137(2) 0.01089(19) 0.00027(15) 0.00028(15) 0.00081(16)
N1 0.0131(7) 0.0104(7) 0.0117(7) 0.0000(5) 0.0014(6) 0.0001(6)
N2 0.0143(7) 0.0136(7) 0.0166(8) -0.0004(6) 0.0045(6) -0.0028(6)
N3 0.0164(8) 0.0188(8) 0.0134(7) -0.0016(6) 0.0034(6) -0.0015(6)
N4 0.0116(7) 0.0139(7) 0.0151(8) 0.0002(6) 0.0021(6) 0.0012(6)
C1 0.0290(12) 0.0321(13) 0.0314(12) -0.0086(10) -0.0043(9) -0.0091(10)
C2 0.0273(11) 0.0313(12) 0.0136(9) -0.0004(8) -0.0033(8) -0.0096(9)
C3 0.0139(8) 0.0182(9) 0.0138(8) -0.0005(7) 0.0011(7) -0.0013(7)
C4 0.0160(9) 0.0192(9) 0.0095(8) 0.0000(7) -0.0003(7) 0.0000(7)
C5 0.0142(8) 0.0151(9) 0.0142(8) -0.0008(7) 0.0052(7) -0.0002(7)
C6 0.0117(8) 0.0167(9) 0.0162(9) 0.0003(7) 0.0029(7) 0.0008(7)
C7 0.0131(8) 0.0067(7) 0.0124(8) 0.0006(6) 0.0019(7) -0.0006(6)
C8 0.0128(8) 0.0144(9) 0.0149(8) -0.0017(7) 0.0041(7) 0.0003(7)
C9 0.0112(8) 0.0167(9) 0.0155(8) -0.0002(7) 0.0030(7) 0.0013(7)
C10 0.0125(8) 0.0098(8) 0.0201(9) -0.0005(7) 0.0073(7) -0.0011(7)
C11 0.0156(9) 0.0140(8) 0.0098(8) 0.0003(6) 0.0027(6) 0.0003(7)
C12 0.0097(8) 0.0099(8) 0.0164(9) 0.0006(6) 0.0032(6) 0.0007(6)

loop_
_atom_type_symbol
_atom_type_description
_atom_type_scat_dispersion_real
_atom_type_scat_dispersion_imag
_atom_type_scat_source
C C 0.0033 0.0016 'International Tables Vol C Tables 4.2.6.8 and 6.1.1.4'
H H 0.0000 0.0000 'International Tables Vol C Tables 4.2.6.8 and 6.1.1.4'
N N 0.0061 0.0033 'International Tables Vol C Tables 4.2.6.8 and 6.1.1.4'
S S 0.1246 0.1234 'International Tables Vol C Tables 4.2.6.8 and 6.1.1.4'
Cu Cu 0.3201 1.2651 'International Tables Vol C Tables 4.2.6.8 and 6.1.1.4'

loop_
_geom_angle_atom_site_label_1
_geom_angle_atom_site_label_2
_geom_angle_atom_site_label_3
_geom_angle
_geom_angle_site_symmetry_1
_geom_angle_site_symmetry_3
_geom_angle_publ_flag
N3 Cu1 N2 124.40(7) . . ?
N3 Cu1 S1 114.32(5) . 2_656 ?
N2 Cu1 S1 102.39(5) . 2_656 ?
N3 Cu1 S3 106.53(5) . . ?
N2 Cu1 S3 102.93(5) . . ?
S1 Cu1 S3 104.125(17) 2_656 . ?
N3 Cu1 Cu2 124.35(5) . . ?
N2 Cu1 Cu2 110.90(5) . . ?
S1 Cu1 Cu2 53.275(13) 2_656 . ?
S3 Cu1 Cu2 50.850(12) . . ?
N4 Cu2 S2 112.38(5) 2_656 3_445 ?
N4 Cu2 S3 103.95(5) 2_656 . ?
S2 Cu2 S3 122.050(18) 3_445 . ?
N4 Cu2 S1 104.60(5) 2_656 2_656 ?
S2 Cu2 S1 106.524(17) 3_445 2_656 ?
S3 Cu2 S1 105.950(17) . 2_656 ?
N4 Cu2 Cu1 114.19(4) 2_656 . ?
S2 Cu2 Cu1 132.320(15) 3_445 . ?
S3 Cu2 Cu1 54.135(13) . . ?
S1 Cu2 Cu1 51.815(12) 2_656 . ?
C10 S1 Cu1 97.07(6) . 2_656 ?
C10 S1 Cu2 94.69(6) . 2_656 ?
Cu1 S1 Cu2 74.911(15) 2_656 2_656 ?
C11 S2 Cu2 93.23(6) . 3 ?
C12 S3 Cu2 95.39(6) . . ?
C12 S3 Cu1 95.48(6) . . ?
Cu2 S3 Cu1 75.014(15) . . ?
C5 N1 C9 120.64(16) . . ?
C5 N1 C4 120.55(15) . . ?
C9 N1 C4 118.73(15) . . ?
C10 N2 Cu1 153.43(14) . . ?
C11 N3 Cu1 166.11(15) . . ?
C12 N4 Cu2 150.70(14) . 2_656 ?
C2 C1 H1A 109.5 . . ?
C2 C1 H1B 109.5 . . ?
H1A C1 H1B 109.5 . . ?
C2 C1 H1C 109.5 . . ?
H1A C1 H1C 109.5 . . ?
H1B C1 H1C 109.5 . . ?
C3 C2 C1 112.18(18) . . ?
C3 C2 H2A 109.2 . . ?
C1 C2 H2A 109.2 . . ?
C3 C2 H2B 109.2 . . ?
C1 C2 H2B 109.2 . . ?
H2A C2 H2B 107.9 . . ?
C2 C3 C4 111.08(16) . . ?
C2 C3 H3A 109.4 . . ?
C4 C3 H3A 109.4 . . ?
C2 C3 H3B 109.4 . . ?
C4 C3 H3B 109.4 . . ?
H3A C3 H3B 108.0 . . ?
N1 C4 C3 110.90(15) . . ?
N1 C4 H4A 109.5 . . ?
C3 C4 H4A 109.5 . . ?
N1 C4 H4B 109.5 . . ?
C3 C4 H4B 109.5 . . ?
H4A C4 H4B 108.0 . . ?
N1 C5 C6 121.05(16) . . ?
N1 C5 H5A 119.5 . . ?
C6 C5 H5A 119.5 . . ?
C5 C6 C7 119.70(17) . . ?
C5 C6 H6 120.1 . . ?
C7 C6 H6 120.1 . . ?
C8 C7 C6 117.90(16) . . ?
C8 C7 C7 121.33(19) . 2_656 ?
C6 C7 C7 120.8(2) . 2_656 ?
C9 C8 C7 120.23(16) . . ?
C9 C8 H8 119.9 . . ?
C7 C8 H8 119.9 . . ?
N1 C9 C8 120.42(17) . . ?
N1 C9 H9 119.8 . . ?
C8 C9 H9 119.8 . . ?
N2 C10 S1 177.87(17) . . ?
N3 C11 S2 178.95(18) . . ?
N4 C12 S3 178.26(17) . . ?

loop_
_geom_bond_atom_site_label_1
_geom_bond_atom_site_label_2
_geom_bond_distance
_geom_bond_site_symmetry_2
_geom_bond_publ_flag
Cu1 N3 1.9337(16) . ?
Cu1 N2 1.9738(15) . ?
Cu1 S1 2.4068(5) 2_656 ?
Cu1 S3 2.4803(5) . ?
Cu1 Cu2 2.9565(3) . ?
Cu2 N4 2.0041(15) 2_656 ?
Cu2 S2 2.3251(5) 3_445 ?
Cu2 S3 2.3735(5) . ?
Cu2 S1 2.4543(5) 2_656 ?
S1 C10 1.6692(19) . ?
S1 Cu1 2.4068(5) 2_656 ?
S1 Cu2 2.4543(5) 2_656 ?
S2 C11 1.6615(19) . ?
S2 Cu2 2.3251(5) 3 ?
S3 C12 1.6691(18) . ?
N1 C5 1.341(2) . ?
N1 C9 1.349(2) . ?
N1 C4 1.488(2) . ?
N2 C10 1.159(2) . ?
N3 C11 1.153(2) . ?
N4 C12 1.155(2) . ?
N4 Cu2 2.0041(15) 2_656 ?
C1 C2 1.526(3) . ?
C1 H1A 0.9800 . ?
C1 H1B 0.9800 . ?
C1 H1C 0.9800 . ?
C2 C3 1.518(3) . ?
C2 H2A 0.9900 . ?
C2 H2B 0.9900 . ?
C3 C4 1.521(3) . ?
C3 H3A 0.9900 . ?
C3 H3B 0.9900 . ?
C4 H4A 0.9900 . ?
C4 H4B 0.9900 . ?
C5 C6 1.378(3) . ?
C5 H5A 0.9500 . ?
C6 C7 1.395(2) . ?
C6 H6 0.9500 . ?
C7 C8 1.392(2) . ?
C7 C7 1.483(3) 2_656 ?
C8 C9 1.377(3) . ?
C8 H8 0.9500 . ?
C9 H9 0.9500 . ?

loop_
_geom_torsion_atom_site_label_1
_geom_torsion_atom_site_label_2
_geom_torsion_atom_site_label_3
_geom_torsion_atom_site_label_4
_geom_torsion
_geom_torsion_site_symmetry_1
_geom_torsion_site_symmetry_2
_geom_torsion_site_symmetry_3
_geom_torsion_site_symmetry_4
_geom_torsion_publ_flag
N3 Cu1 Cu2 N4 -173.64(7) . . . 2_656 ?
N2 Cu1 Cu2 N4 -0.19(7) . . . 2_656 ?
S1 Cu1 Cu2 N4 89.90(5) 2_656 . . 2_656 ?
S3 Cu1 Cu2 N4 -90.07(5) . . . 2_656 ?
N3 Cu1 Cu2 S2 19.57(6) . . . 3_445 ?
N2 Cu1 Cu2 S2 -166.98(5) . . . 3_445 ?
S1 Cu1 Cu2 S2 -76.89(2) 2_656 . . 3_445 ?
S3 Cu1 Cu2 S2 103.14(2) . . . 3_445 ?
N3 Cu1 Cu2 S3 -83.57(6) . . . . ?
N2 Cu1 Cu2 S3 89.88(5) . . . . ?
S1 Cu1 Cu2 S3 179.97(2) 2_656 . . . ?
N3 Cu1 Cu2 S1 96.46(6) . . . 2_656 ?
N2 Cu1 Cu2 S1 -90.09(5) . . . 2_656 ?
S3 Cu1 Cu2 S1 -179.97(2) . . . 2_656 ?
N4 Cu2 S3 C12 15.73(8) 2_656 . . . ?
S2 Cu2 S3 C12 143.92(6) 3_445 . . . ?
S1 Cu2 S3 C12 -94.22(6) 2_656 . . . ?
Cu1 Cu2 S3 C12 -94.24(6) . . . . ?
N4 Cu2 S3 Cu1 109.97(5) 2_656 . . . ?
S2 Cu2 S3 Cu1 -121.840(19) 3_445 . . . ?
S1 Cu2 S3 Cu1 0.025(16) 2_656 . . . ?
N3 Cu1 S3 C12 -144.72(8) . . . . ?
N2 Cu1 S3 C12 -12.44(8) . . . . ?
S1 Cu1 S3 C12 94.10(6) 2_656 . . . ?
Cu2 Cu1 S3 C12 94.13(6) . . . . ?
N3 Cu1 S3 Cu2 121.16(5) . . . . ?
N2 Cu1 S3 Cu2 -106.57(5) . . . . ?
S1 Cu1 S3 Cu2 -0.025(16) 2_656 . . . ?
N3 Cu1 N2 C10 178.8(3) . . . . ?
S1 Cu1 N2 C10 -49.8(3) 2_656 . . . ?
S3 Cu1 N2 C10 58.1(3) . . . . ?
Cu2 Cu1 N2 C10 5.4(3) . . . . ?
N2 Cu1 N3 C11 -0.6(7) . . . . ?
S1 Cu1 N3 C11 -127.1(6) 2_656 . . . ?
S3 Cu1 N3 C11 118.5(6) . . . . ?
Cu2 Cu1 N3 C11 172.0(6) . . . . ?
C1 C2 C3 C4 174.08(18) . . . . ?
C5 N1 C4 C3 -106.97(18) . . . . ?
C9 N1 C4 C3 69.7(2) . . . . ?
C2 C3 C4 N1 -171.45(16) . . . . ?
C9 N1 C5 C6 -2.0(3) . . . . ?
C4 N1 C5 C6 174.58(17) . . . . ?
N1 C5 C6 C7 0.9(3) . . . . ?
C5 C6 C7 C8 1.1(3) . . . . ?
C5 C6 C7 C7 -178.31(12) . . . 2_656 ?
C6 C7 C8 C9 -2.0(3) . . . . ?
C7 C7 C8 C9 177.40(13) 2_656 . . . ?
C5 N1 C9 C8 1.1(3) . . . . ?
C4 N1 C9 C8 -175.58(17) . . . . ?
C7 C8 C9 N1 1.0(3) . . . . ?
Cu1 N2 C10 S1 -21(5) . . . . ?
Cu1 S1 C10 N2 53(5) 2_656 . . . ?
Cu2 S1 C10 N2 -22(5) 2_656 . . . ?
Cu1 N3 C11 S2 43(11) . . . . ?
Cu2 S2 C11 N3 -49(10) 3 . . . ?
Cu2 N4 C12 S3 -30(6) 2_656 . . . ?
Cu2 S3 C12 N4 64(5) . . . . ?
Cu1 S3 C12 N4 -11(5) . . . . ?
